data_4066415
loop_
_publ_author_name
'Dobereiner, Graham E.'
'Chamberlin, Catherine A.'
'Schley, Nathan D.'
'Crabtree, Robert H.'

_publ_section_title
;
 Acyl Protection Strategy for Synthesis of a Protic NHC Complex via N-Acyl
 Methanolysis&#x2020;
;
_journal_issue 21
_journal_name_full Organometallics
_journal_page_first 5728
_journal_paper_doi 10.1021/om100452g
_journal_volume 29
_journal_year 2010
_chemical_formula_moiety 'C40 H43 Cl4 F6 Ir N2 O4 P2 '
_chemical_formula_sum 'C40 H43 Cl4 F6 Ir N2 O4 P2'
_chemical_formula_weight 1125.76
_space_group_IT_number 2
_symmetry_cell_setting triclinic
_symmetry_Int_Tables_number 2
_symmetry_space_group_name_Hall '-P 1'
_symmetry_space_group_name_H-M 'P -1'
_cell_angle_alpha 81.933(5)
_cell_angle_beta 82.010(5)
_cell_angle_gamma 81.307(5)
_cell_formula_units_Z 2
_cell_length_a 10.244(2)
_cell_length_b 11.162(3)
_cell_length_c 19.742(4)
_cell_measurement_reflns_used 18221
_cell_measurement_temperature 223.1
_cell_measurement_theta_max 27.9
_cell_measurement_theta_min 3.1
_cell_volume 2193.3(9)
_computing_cell_refinement PROCESS-AUTO
_computing_data_collection PROCESS-AUTO
_computing_data_reduction CrystalStructure
_computing_publication_material 'CrystalStructure 3.8'
_computing_structure_refinement SHELXL
_computing_structure_solution SIR92
_diffrn_detector_area_resol_mean 6.85
_diffrn_measured_fraction_theta_full 0.984
_diffrn_measured_fraction_theta_max 0.984
_diffrn_measurement_device_type 'Rigaku SCXmini'
_diffrn_measurement_method \w
_diffrn_radiation_type 'Mo K\a'
_diffrn_radiation_wavelength 0.71075
_diffrn_reflns_av_R_equivalents 0.055
_diffrn_reflns_limit_h_max 13
_diffrn_reflns_limit_h_min -13
_diffrn_reflns_limit_k_max 14
_diffrn_reflns_limit_k_min -14
_diffrn_reflns_limit_l_max 25
_diffrn_reflns_limit_l_min -25
_diffrn_reflns_number 21073
_diffrn_reflns_theta_full 27.49
_diffrn_reflns_theta_max 27.49
_exptl_absorpt_coefficient_mu 3.436
_exptl_absorpt_correction_T_max 0.709
_exptl_absorpt_correction_T_min 0.542
_exptl_absorpt_correction_type multi-scan
_exptl_absorpt_process_details 'Jacobson, R. (1998) Private communication'
_exptl_crystal_colour Red
_exptl_crystal_density_diffrn 1.704
_exptl_crystal_density_method 'not measured'
_exptl_crystal_description Block
_exptl_crystal_F_000 1116.00
_exptl_crystal_size_max 0.15
_exptl_crystal_size_mid 0.10
_exptl_crystal_size_min 0.10
_refine_diff_density_max 1.25
_refine_diff_density_min -0.93
_refine_ls_extinction_method none
_refine_ls_goodness_of_fit_ref 1.041
_refine_ls_hydrogen_treatment mixed
_refine_ls_number_parameters 537
_refine_ls_number_reflns 9912
_refine_ls_R_factor_gt 0.0516
_refine_ls_shift/su_max 0.0010
_refine_ls_structure_factor_coef Fsqd
_refine_ls_weighting_details 'w = 1/[\s^2^(Fo^2^)+(0.0473P)^2^+0.3481P] where P=(Fo^2^+2Fc^2^)/3'
_refine_ls_weighting_scheme calc
_refine_ls_wR_factor_ref 0.1063
_reflns_number_gt 7938
_reflns_number_total 9912
_reflns_threshold_expression F^2^>2.0\s(F^2^)
_cod_data_source_file om100452g_si_001.cif
_cod_data_source_block '[(H-NHC)Ir(cod)PPh3]PF6'
_cod_original_cell_volume 2193.4(8)
_cod_original_formula_sum 'C40 H43 Cl4 F6 Ir N2 O4 P2 '
_cod_database_code 4066415

loop_
_symmetry_equiv_pos_site_id
_symmetry_equiv_pos_as_xyz
1 +X,+Y,+Z
2 -X,-Y,-Z

loop_
_atom_site_label
_atom_site_type_symbol
_atom_site_fract_x
_atom_site_fract_y
_atom_site_fract_z
_atom_site_U_iso_or_equiv
_atom_site_adp_type
_atom_site_occupancy
_atom_site_symmetry_multiplicity
_atom_site_calc_flag
_atom_site_refinement_flags
Ir(1) Ir 0.76545(2) 0.38457(2) 0.325710(11) 0.02804(7) Uani 1.00 1 d .
Cl(1) Cl 0.7230(2) -0.0031(2) 0.74657(15) 0.1028(8) Uani 1.00 1 d .
Cl(2) Cl 0.5677(4) 0.1798(2) 0.82432(17) 0.1406(13) Uani 1.00 1 d .
Cl(3) Cl 0.6898(2) 0.24162(17) -0.02353(11) 0.0689(5) Uani 1.00 1 d .
Cl(4) Cl 0.6683(2) 0.04026(19) 0.08439(12) 0.0806(6) Uani 1.00 1 d .
P(1) P 0.53749(14) 0.39560(13) 0.32476(7) 0.0275(3) Uani 1.00 1 d .
P(2) P 0.8351(2) 0.86616(18) 0.29191(11) 0.0588(5) Uani 1.00 1 d .
F(1) F 0.7624(11) 0.8438(8) 0.2355(6) 0.249(6) Uani 1.00 1 d .
F(2) F 0.9495(9) 0.7997(11) 0.2498(6) 0.247(5) Uani 1.00 1 d .
F(3) F 0.9178(11) 0.8781(10) 0.3452(6) 0.264(6) Uani 1.00 1 d .
F(4) F 0.7228(9) 0.9187(8) 0.3395(4) 0.209(4) Uani 1.00 1 d .
F(5) F 0.8488(16) 0.9889(6) 0.2599(4) 0.298(7) Uani 1.00 1 d .
F(6) F 0.8098(14) 0.7398(7) 0.3207(4) 0.253(6) Uani 1.00 1 d .
O(1) O 0.7236(4) 0.8602(3) -0.0545(2) 0.0403(9) Uani 1.00 1 d .
O(2) O 0.9398(3) 0.8521(3) -0.0424(2) 0.0433(10) Uani 1.00 1 d .
O(3) O 0.8908(3) 0.6502(3) -0.12275(19) 0.0387(9) Uani 1.00 1 d .
O(4) O 0.8469(3) 0.4576(3) -0.09186(19) 0.0374(9) Uani 1.00 1 d .
N(1) N 0.7876(4) 0.5829(4) 0.2050(2) 0.0304(10) Uani 1.00 1 d .
N(2) N 0.8034(4) 0.4063(3) 0.1708(2) 0.0260(9) Uani 1.00 1 d .
C(1) C 0.7852(4) 0.4627(5) 0.2277(2) 0.0274(11) Uani 1.00 1 d .
C(2) C 0.8069(6) 0.2755(4) 0.1699(2) 0.0359(13) Uani 1.00 1 d .
C(3) C 0.8037(5) 0.6044(4) 0.1339(2) 0.0271(11) Uani 1.00 1 d .
C(4) C 0.8129(4) 0.4897(4) 0.1115(2) 0.0268(11) Uani 1.00 1 d .
C(5) C 0.8320(4) 0.4756(5) 0.0430(2) 0.0282(11) Uani 1.00 1 d .
C(6) C 0.8366(5) 0.5804(5) -0.0044(2) 0.0301(12) Uani 1.00 1 d .
C(7) C 0.8268(4) 0.6953(4) 0.0185(2) 0.0276(11) Uani 1.00 1 d .
C(8) C 0.8097(5) 0.7087(5) 0.0884(2) 0.0327(12) Uani 1.00 1 d .
C(9) C 0.8600(4) 0.5686(5) -0.0790(2) 0.0305(12) Uani 1.00 1 d .
C(10) C 0.8613(6) 0.4384(6) -0.1631(2) 0.0449(15) Uani 1.00 1 d .
C(11) C 0.8230(5) 0.8097(5) -0.0312(2) 0.0331(12) Uani 1.00 1 d .
C(12) C 0.9444(7) 0.9646(6) -0.0890(3) 0.062(2) Uani 1.00 1 d .
C(13) C 0.4859(5) 0.3879(5) 0.2406(2) 0.0315(12) Uani 1.00 1 d .
C(14) C 0.5036(5) 0.4859(5) 0.1904(3) 0.0403(14) Uani 1.00 1 d .
C(15) C 0.4818(5) 0.4789(7) 0.1229(3) 0.0534(18) Uani 1.00 1 d .
C(16) C 0.4403(6) 0.3767(8) 0.1065(3) 0.061(2) Uani 1.00 1 d .
C(17) C 0.4170(6) 0.2804(7) 0.1574(3) 0.0561(19) Uani 1.00 1 d .
C(18) C 0.4402(6) 0.2877(5) 0.2233(3) 0.0437(15) Uani 1.00 1 d .
C(19) C 0.4570(5) 0.2793(5) 0.3822(2) 0.0317(12) Uani 1.00 1 d .
C(20) C 0.5024(6) 0.1561(5) 0.3759(3) 0.0408(14) Uani 1.00 1 d .
C(21) C 0.4425(7) 0.0671(6) 0.4182(4) 0.0582(19) Uani 1.00 1 d .
C(22) C 0.3415(8) 0.0973(7) 0.4689(4) 0.068(2) Uani 1.00 1 d .
C(23) C 0.2987(6) 0.2162(7) 0.4770(3) 0.0570(18) Uani 1.00 1 d .
C(24) C 0.3543(6) 0.3088(6) 0.4337(3) 0.0434(15) Uani 1.00 1 d .
C(25) C 0.4456(5) 0.5403(5) 0.3480(2) 0.0345(13) Uani 1.00 1 d .
C(26) C 0.3155(5) 0.5752(5) 0.3337(3) 0.0429(14) Uani 1.00 1 d .
C(27) C 0.2463(7) 0.6847(6) 0.3541(3) 0.0537(18) Uani 1.00 1 d .
C(28) C 0.3060(8) 0.7562(6) 0.3870(3) 0.061(2) Uani 1.00 1 d .
C(29) C 0.4360(8) 0.7229(6) 0.3997(3) 0.060(2) Uani 1.00 1 d .
C(30) C 0.5061(6) 0.6145(5) 0.3801(3) 0.0433(15) Uani 1.00 1 d .
C(31) C 0.9579(5) 0.4326(6) 0.3410(3) 0.0394(14) Uani 1.00 1 d .
C(32) C 0.9820(5) 0.3238(6) 0.3133(3) 0.0453(15) Uani 1.00 1 d .
C(33) C 1.0104(7) 0.1989(6) 0.3519(4) 0.061(2) Uani 1.00 1 d .
C(34) C 0.9199(7) 0.1798(6) 0.4199(3) 0.0598(19) Uani 1.00 1 d .
C(35) C 0.7828(6) 0.2495(5) 0.4183(3) 0.0434(15) Uani 1.00 1 d .
C(36) C 0.7425(6) 0.3655(6) 0.4389(2) 0.0414(14) Uani 1.00 1 d .
C(37) C 0.8338(7) 0.4439(7) 0.4595(3) 0.0576(19) Uani 1.00 1 d .
C(38) C 0.9660(6) 0.4455(6) 0.4153(3) 0.0536(18) Uani 1.00 1 d .
C(39) C 0.6065(7) 0.1160(6) 0.0091(4) 0.062(2) Uani 1.00 1 d .
C(40) C 0.5671(10) 0.0748(9) 0.7689(4) 0.098(3) Uani 1.00 1 d .
H(1) H 0.770(4) 0.640(4) 0.229(2) 0.021(14) Uiso 1.00 1 c .
H(2) H 0.8418 0.3978 0.0284 0.034 Uiso 1.00 1 c R
H(3) H 0.8026 0.7857 0.1036 0.039 Uiso 1.00 1 c R
H(4) H 0.5302 0.5569 0.2018 0.048 Uiso 1.00 1 c R
H(5) H 0.4956 0.5446 0.0885 0.064 Uiso 1.00 1 c R
H(6) H 0.4276 0.3717 0.0608 0.073 Uiso 1.00 1 c R
H(7) H 0.3857 0.2111 0.1467 0.067 Uiso 1.00 1 c R
H(8) H 0.4245 0.2225 0.2577 0.052 Uiso 1.00 1 c R
H(9) H 0.5740 0.1346 0.3426 0.049 Uiso 1.00 1 c R
H(10) H 0.4706 -0.0154 0.4126 0.070 Uiso 1.00 1 c R
H(11) H 0.3019 0.0353 0.4981 0.082 Uiso 1.00 1 c R
H(12) H 0.2305 0.2358 0.5123 0.068 Uiso 1.00 1 c R
H(13) H 0.3231 0.3910 0.4391 0.052 Uiso 1.00 1 c R
H(14) H 0.2743 0.5259 0.3105 0.051 Uiso 1.00 1 c R
H(15) H 0.1578 0.7088 0.3450 0.064 Uiso 1.00 1 c R
H(16) H 0.2583 0.8290 0.4012 0.073 Uiso 1.00 1 c R
H(17) H 0.4773 0.7737 0.4218 0.072 Uiso 1.00 1 c R
H(18) H 0.5949 0.5918 0.3888 0.052 Uiso 1.00 1 c R
H(19) H 0.8977 0.2355 0.1709 0.043 Uiso 1.00 1 c R
H(20) H 0.7743 0.2613 0.1282 0.043 Uiso 1.00 1 c R
H(21) H 0.7512 0.2425 0.2098 0.043 Uiso 1.00 1 c R
H(22) H 0.7752 0.4572 -0.1801 0.054 Uiso 1.00 1 c R
H(23) H 0.8966 0.3539 -0.1676 0.054 Uiso 1.00 1 c R
H(24) H 0.9217 0.4913 -0.1897 0.054 Uiso 1.00 1 c R
H(25) H 0.9706 0.9455 -0.1358 0.075 Uiso 1.00 1 c R
H(26) H 1.0086 1.0106 -0.0763 0.075 Uiso 1.00 1 c R
H(27) H 0.8572 1.0129 -0.0859 0.075 Uiso 1.00 1 c R
H(28) H 1.1032 0.1855 0.3614 0.074 Uiso 1.00 1 c R
H(29) H 0.9997 0.1378 0.3226 0.074 Uiso 1.00 1 c R
H(30) H 0.9125 0.0926 0.4313 0.072 Uiso 1.00 1 c R
H(31) H 0.9612 0.2050 0.4566 0.072 Uiso 1.00 1 c R
H(32) H 0.8501 0.4152 0.5072 0.069 Uiso 1.00 1 c R
H(33) H 0.7882 0.5278 0.4585 0.069 Uiso 1.00 1 c R
H(34) H 0.9996 0.5224 0.4175 0.064 Uiso 1.00 1 c R
H(35) H 1.0297 0.3786 0.4339 0.064 Uiso 1.00 1 c R
H(36) H 0.6178 0.0594 -0.0256 0.075 Uiso 1.00 1 c R
H(37) H 0.5112 0.1437 0.0191 0.075 Uiso 1.00 1 c R
H(38) H 0.5317 0.1167 0.7269 0.117 Uiso 1.00 1 c R
H(39) H 0.5073 0.0157 0.7904 0.117 Uiso 1.00 1 c R
H(40) H 0.9859 0.5025 0.3084 0.047 Uiso 1.00 1 c R
H(41) H 1.0234 0.3308 0.2648 0.054 Uiso 1.00 1 c R
H(42) H 0.7115 0.1965 0.4274 0.052 Uiso 1.00 1 c R
H(43) H 0.6494 0.3791 0.4608 0.050 Uiso 1.00 1 c R

loop_
_atom_site_aniso_label
_atom_site_aniso_U_11
_atom_site_aniso_U_22
_atom_site_aniso_U_33
_atom_site_aniso_U_12
_atom_site_aniso_U_13
_atom_site_aniso_U_23
Ir(1) 0.02937(12) 0.03248(13) 0.02272(11) -0.00536(9) -0.00322(8) -0.00357(9)
Cl(1) 0.1046(19) 0.0898(18) 0.105(2) -0.0070(15) 0.0005(15) 0.0010(15)
Cl(2) 0.228(4) 0.0763(18) 0.117(2) -0.034(2) 0.012(2) -0.0257(17)
Cl(3) 0.0831(13) 0.0520(11) 0.0751(13) -0.0264(10) -0.0018(10) -0.0086(9)
Cl(4) 0.0978(16) 0.0530(12) 0.0813(15) 0.0008(11) 0.0057(12) -0.0026(11)
P(1) 0.0288(7) 0.0285(7) 0.0250(7) -0.0044(6) -0.0009(5) -0.0041(6)
P(2) 0.0624(12) 0.0484(11) 0.0706(13) -0.0148(9) -0.0018(10) -0.0229(10)
F(1) 0.306(12) 0.192(8) 0.305(12) 0.075(8) -0.233(11) -0.147(9)
F(2) 0.137(7) 0.321(13) 0.288(12) -0.001(7) 0.067(7) -0.176(11)
F(3) 0.251(11) 0.259(11) 0.338(15) 0.035(9) -0.192(11) -0.149(11)
F(4) 0.198(8) 0.188(8) 0.198(8) 0.058(6) 0.078(7) -0.072(7)
F(5) 0.68(2) 0.085(5) 0.130(7) -0.128(9) 0.018(10) 0.013(5)
F(6) 0.492(18) 0.091(5) 0.166(8) -0.105(8) 0.088(10) -0.034(5)
O(1) 0.041(2) 0.037(2) 0.040(2) -0.0003(19) -0.0053(19) 0.0010(19)
O(2) 0.040(2) 0.039(2) 0.050(2) -0.0143(19) -0.0012(19) 0.005(2)
O(3) 0.041(2) 0.048(2) 0.026(2) -0.010(2) 0.0008(17) 0.0009(19)
O(4) 0.045(2) 0.042(2) 0.027(2) -0.0115(19) 0.0029(17) -0.0115(18)
N(1) 0.037(2) 0.029(2) 0.026(2) -0.005(2) -0.001(2) -0.011(2)
N(2) 0.026(2) 0.029(2) 0.023(2) -0.0045(18) 0.0004(17) -0.0070(19)
C(1) 0.023(2) 0.034(3) 0.025(2) -0.004(2) -0.003(2) -0.005(2)
C(2) 0.051(3) 0.028(3) 0.028(2) -0.010(2) 0.001(2) -0.003(2)
C(3) 0.029(2) 0.029(2) 0.024(2) -0.007(2) -0.002(2) -0.001(2)
C(4) 0.024(2) 0.028(2) 0.028(2) -0.002(2) -0.003(2) -0.004(2)
C(5) 0.022(2) 0.034(3) 0.029(2) -0.002(2) 0.003(2) -0.012(2)
C(6) 0.026(2) 0.040(3) 0.025(2) -0.008(2) -0.004(2) -0.004(2)
C(7) 0.024(2) 0.028(2) 0.030(2) -0.002(2) -0.001(2) -0.003(2)
C(8) 0.036(3) 0.031(3) 0.029(2) -0.001(2) 0.003(2) -0.006(2)
C(9) 0.016(2) 0.047(3) 0.029(2) -0.002(2) -0.001(2) -0.010(2)
C(10) 0.044(3) 0.058(4) 0.036(3) -0.009(3) -0.003(2) -0.015(3)
C(11) 0.034(3) 0.039(3) 0.026(2) -0.005(2) -0.001(2) -0.005(2)
C(12) 0.069(4) 0.039(4) 0.071(5) -0.021(3) 0.013(4) 0.012(3)
C(13) 0.024(2) 0.042(3) 0.027(2) 0.004(2) -0.004(2) -0.004(2)
C(14) 0.028(3) 0.047(3) 0.043(3) -0.005(2) -0.002(2) 0.002(3)
C(15) 0.028(3) 0.086(5) 0.038(3) 0.009(3) -0.006(2) 0.003(3)
C(16) 0.038(3) 0.101(6) 0.047(4) 0.017(3) -0.018(3) -0.035(4)
C(17) 0.051(4) 0.065(5) 0.057(4) 0.006(3) -0.019(3) -0.029(4)
C(18) 0.047(3) 0.044(3) 0.043(3) -0.002(2) -0.014(2) -0.009(3)
C(19) 0.031(2) 0.031(3) 0.033(3) -0.004(2) -0.009(2) -0.001(2)
C(20) 0.045(3) 0.032(3) 0.046(3) -0.003(2) -0.007(2) -0.006(2)
C(21) 0.071(5) 0.029(3) 0.077(5) -0.012(3) -0.022(4) 0.006(3)
C(22) 0.063(5) 0.069(5) 0.073(5) -0.035(4) -0.019(4) 0.028(4)
C(23) 0.044(4) 0.066(5) 0.054(4) -0.013(3) 0.005(3) 0.011(3)
C(24) 0.041(3) 0.044(3) 0.040(3) -0.001(2) -0.000(2) 0.004(3)
C(25) 0.039(3) 0.026(3) 0.035(3) -0.004(2) 0.004(2) -0.000(2)
C(26) 0.040(3) 0.042(3) 0.040(3) 0.002(2) 0.003(2) 0.002(2)
C(27) 0.051(4) 0.048(4) 0.050(4) 0.009(3) 0.008(3) 0.006(3)
C(28) 0.091(6) 0.031(3) 0.051(4) 0.004(3) 0.009(4) -0.002(3)
C(29) 0.090(6) 0.035(3) 0.058(4) -0.019(3) -0.004(4) -0.008(3)
C(30) 0.055(4) 0.027(3) 0.046(3) -0.005(2) 0.001(3) -0.005(2)
C(31) 0.030(3) 0.058(4) 0.033(3) -0.019(2) -0.008(2) 0.003(3)
C(32) 0.027(3) 0.063(4) 0.043(3) 0.002(2) -0.003(2) -0.006(3)
C(33) 0.049(4) 0.064(5) 0.071(5) 0.008(3) -0.019(3) -0.013(4)
C(34) 0.061(4) 0.051(4) 0.065(4) -0.003(3) -0.029(3) 0.014(3)
C(35) 0.045(3) 0.045(3) 0.037(3) -0.014(3) -0.013(2) 0.022(3)
C(36) 0.044(3) 0.059(4) 0.022(2) -0.015(3) 0.000(2) -0.002(2)
C(37) 0.065(4) 0.082(5) 0.029(3) -0.016(4) -0.001(3) -0.017(3)
C(38) 0.052(4) 0.068(4) 0.050(4) -0.023(3) -0.017(3) -0.015(3)
C(39) 0.051(4) 0.047(4) 0.091(5) -0.005(3) -0.001(4) -0.022(4)
C(40) 0.118(8) 0.114(8) 0.062(5) -0.033(6) 0.001(5) -0.004(5)

loop_
_atom_type_symbol
_atom_type_description
_atom_type_scat_dispersion_real
_atom_type_scat_dispersion_imag
_atom_type_scat_source
Ir Ir -1.444 7.990
;
International Tables for Crystallography
(1992, Vol. C, Tables 4.2.6.8 and 6.1.1.4)
;
P P 0.102 0.094
;
International Tables for Crystallography
(1992, Vol. C, Tables 4.2.6.8 and 6.1.1.4)
;
F F 0.017 0.010
;
International Tables for Crystallography
(1992, Vol. C, Tables 4.2.6.8 and 6.1.1.4)
;
N N 0.006 0.003
;
International Tables for Crystallography
(1992, Vol. C, Tables 4.2.6.8 and 6.1.1.4)
;
C C 0.003 0.002
;
International Tables for Crystallography
(1992, Vol. C, Tables 4.2.6.8 and 6.1.1.4)
;
H H 0.000 0.000
;
International Tables for Crystallography
(1992, Vol. C, Table 6.1.1.4)
;
Cl Cl 0.148 0.159
;
International Tables for Crystallography
(1992, Vol. C, Tables 4.2.6.8 and 6.1.1.4)
;
O O 0.011 0.006
;
International Tables for Crystallography
(1992, Vol. C, Tables 4.2.6.8 and 6.1.1.4)
;

loop_
_geom_angle_atom_site_label_1
_geom_angle_atom_site_label_2
_geom_angle_atom_site_label_3
_geom_angle
_geom_angle_publ_flag
P(1) Ir(1) C(1) 90.49(14) yes
P(1) Ir(1) C(31) 160.53(16) yes
P(1) Ir(1) C(32) 163.02(19) yes
P(1) Ir(1) C(35) 97.37(16) yes
P(1) Ir(1) C(36) 91.50(17) yes
C(1) Ir(1) C(31) 91.0(2) yes
C(1) Ir(1) C(32) 88.0(2) yes
C(1) Ir(1) C(35) 161.6(2) yes
C(1) Ir(1) C(36) 159.9(2) yes
C(31) Ir(1) C(32) 36.5(2) yes
C(31) Ir(1) C(35) 87.1(2) yes
C(31) Ir(1) C(36) 80.7(2) yes
C(32) Ir(1) C(35) 79.6(2) yes
C(32) Ir(1) C(36) 95.7(2) yes
C(35) Ir(1) C(36) 37.0(2) yes
Ir(1) P(1) C(13) 114.88(16) yes
Ir(1) P(1) C(19) 115.91(18) yes
Ir(1) P(1) C(25) 113.0(2) yes
C(13) P(1) C(19) 104.4(2) yes
C(13) P(1) C(25) 102.4(2) yes
C(19) P(1) C(25) 104.7(2) yes
F(1) P(2) F(2) 81.6(6) yes
F(1) P(2) F(3) 174.0(6) yes
F(1) P(2) F(4) 100.5(6) yes
F(1) P(2) F(5) 91.3(6) yes
F(1) P(2) F(6) 83.2(6) yes
F(2) P(2) F(3) 92.7(6) yes
F(2) P(2) F(4) 173.3(5) yes
F(2) P(2) F(5) 98.3(6) yes
F(2) P(2) F(6) 82.9(6) yes
F(3) P(2) F(4) 85.0(6) yes
F(3) P(2) F(5) 91.3(7) yes
F(3) P(2) F(6) 94.3(6) yes
F(4) P(2) F(5) 88.1(6) yes
F(4) P(2) F(6) 90.9(5) yes
F(5) P(2) F(6) 174.2(8) yes
C(11) O(2) C(12) 115.4(4) yes
C(9) O(4) C(10) 116.6(4) yes
C(1) N(1) C(3) 111.9(4) yes
C(1) N(2) C(2) 125.2(4) yes
C(1) N(2) C(4) 111.2(4) yes
C(2) N(2) C(4) 123.5(4) yes
Ir(1) C(1) N(1) 127.4(4) yes
Ir(1) C(1) N(2) 127.1(3) yes
N(1) C(1) N(2) 105.5(4) yes
N(1) C(3) C(4) 105.2(4) yes
N(1) C(3) C(8) 133.0(5) yes
C(4) C(3) C(8) 121.7(4) yes
N(2) C(4) C(3) 106.1(4) yes
N(2) C(4) C(5) 132.2(5) yes
C(3) C(4) C(5) 121.6(4) yes
C(4) C(5) C(6) 117.8(5) yes
C(5) C(6) C(7) 120.3(4) yes
C(5) C(6) C(9) 119.3(5) yes
C(7) C(6) C(9) 120.3(4) yes
C(6) C(7) C(8) 121.6(4) yes
C(6) C(7) C(11) 121.2(4) yes
C(8) C(7) C(11) 117.1(4) yes
C(3) C(8) C(7) 117.0(5) yes
O(3) C(9) O(4) 124.2(5) yes
O(3) C(9) C(6) 123.5(5) yes
O(4) C(9) C(6) 112.2(4) yes
O(1) C(11) O(2) 124.8(5) yes
O(1) C(11) C(7) 123.4(5) yes
O(2) C(11) C(7) 111.6(4) yes
P(1) C(13) C(14) 117.1(4) yes
P(1) C(13) C(18) 123.9(4) yes
C(14) C(13) C(18) 118.8(5) yes
C(13) C(14) C(15) 119.7(6) yes
C(14) C(15) C(16) 120.3(6) yes
C(15) C(16) C(17) 120.1(7) yes
C(16) C(17) C(18) 119.0(7) yes
C(13) C(18) C(17) 122.0(5) yes
P(1) C(19) C(20) 118.9(4) yes
P(1) C(19) C(24) 122.1(4) yes
C(20) C(19) C(24) 119.0(5) yes
C(19) C(20) C(21) 119.9(5) yes
C(20) C(21) C(22) 120.6(6) yes
C(21) C(22) C(23) 120.3(7) yes
C(22) C(23) C(24) 120.7(6) yes
C(19) C(24) C(23) 119.5(5) yes
P(1) C(25) C(26) 120.5(4) yes
P(1) C(25) C(30) 119.5(4) yes
C(26) C(25) C(30) 120.0(5) yes
C(25) C(26) C(27) 119.2(6) yes
C(26) C(27) C(28) 120.4(6) yes
C(27) C(28) C(29) 120.4(6) yes
C(28) C(29) C(30) 120.1(7) yes
C(25) C(30) C(29) 119.9(6) yes
Ir(1) C(31) C(32) 72.5(3) yes
Ir(1) C(31) C(38) 112.3(3) yes
C(32) C(31) C(38) 124.7(5) yes
Ir(1) C(32) C(31) 71.0(3) yes
Ir(1) C(32) C(33) 109.5(4) yes
C(31) C(32) C(33) 126.4(6) yes
C(32) C(33) C(34) 113.2(5) yes
C(33) C(34) C(35) 113.6(5) yes
Ir(1) C(35) C(34) 112.9(4) yes
Ir(1) C(35) C(36) 71.0(3) yes
C(34) C(35) C(36) 125.3(6) yes
Ir(1) C(36) C(35) 72.0(3) yes
Ir(1) C(36) C(37) 107.3(3) yes
C(35) C(36) C(37) 124.6(5) yes
C(36) C(37) C(38) 115.2(5) yes
C(31) C(38) C(37) 112.9(5) yes
Cl(3) C(39) Cl(4) 110.8(4) yes
Cl(1) C(40) Cl(2) 113.3(6) yes
C(1) N(1) H(1) 126(3) no
C(3) N(1) H(1) 121(3) no
N(2) C(2) H(19) 109.5 no
N(2) C(2) H(20) 109.5 no
N(2) C(2) H(21) 109.5 no
H(19) C(2) H(20) 109.5 no
H(19) C(2) H(21) 109.5 no
H(20) C(2) H(21) 109.5 no
C(4) C(5) H(2) 121.1 no
C(6) C(5) H(2) 121.1 no
C(3) C(8) H(3) 121.5 no
C(7) C(8) H(3) 121.5 no
O(4) C(10) H(22) 109.5 no
O(4) C(10) H(23) 109.5 no
O(4) C(10) H(24) 109.5 no
H(22) C(10) H(23) 109.5 no
H(22) C(10) H(24) 109.5 no
H(23) C(10) H(24) 109.5 no
O(2) C(12) H(25) 109.5 no
O(2) C(12) H(26) 109.5 no
O(2) C(12) H(27) 109.5 no
H(25) C(12) H(26) 109.5 no
H(25) C(12) H(27) 109.5 no
H(26) C(12) H(27) 109.5 no
C(13) C(14) H(4) 120.1 no
C(15) C(14) H(4) 120.1 no
C(14) C(15) H(5) 119.9 no
C(16) C(15) H(5) 119.9 no
C(15) C(16) H(6) 119.9 no
C(17) C(16) H(6) 119.9 no
C(16) C(17) H(7) 120.5 no
C(18) C(17) H(7) 120.5 no
C(13) C(18) H(8) 119.0 no
C(17) C(18) H(8) 119.0 no
C(19) C(20) H(9) 120.1 no
C(21) C(20) H(9) 120.0 no
C(20) C(21) H(10) 119.7 no
C(22) C(21) H(10) 119.7 no
C(21) C(22) H(11) 119.9 no
C(23) C(22) H(11) 119.9 no
C(22) C(23) H(12) 119.6 no
C(24) C(23) H(12) 119.6 no
C(19) C(24) H(13) 120.3 no
C(23) C(24) H(13) 120.2 no
C(25) C(26) H(14) 120.4 no
C(27) C(26) H(14) 120.4 no
C(26) C(27) H(15) 119.8 no
C(28) C(27) H(15) 119.8 no
C(27) C(28) H(16) 119.8 no
C(29) C(28) H(16) 119.8 no
C(28) C(29) H(17) 120.0 no
C(30) C(29) H(17) 120.0 no
C(25) C(30) H(18) 120.0 no
C(29) C(30) H(18) 120.0 no
Ir(1) C(31) H(40) 113.5 no
C(32) C(31) H(40) 113.5 no
C(38) C(31) H(40) 113.5 no
Ir(1) C(32) H(41) 113.8 no
C(31) C(32) H(41) 113.8 no
C(33) C(32) H(41) 113.8 no
C(32) C(33) H(28) 108.9 no
C(32) C(33) H(29) 108.9 no
C(34) C(33) H(28) 108.9 no
C(34) C(33) H(29) 108.9 no
H(28) C(33) H(29) 107.7 no
C(33) C(34) H(30) 108.9 no
C(33) C(34) H(31) 108.8 no
C(35) C(34) H(30) 108.9 no
C(35) C(34) H(31) 108.9 no
H(30) C(34) H(31) 107.7 no
Ir(1) C(35) H(42) 113.4 no
C(34) C(35) H(42) 113.4 no
C(36) C(35) H(42) 113.4 no
Ir(1) C(36) H(43) 114.7 no
C(35) C(36) H(43) 114.7 no
C(37) C(36) H(43) 114.7 no
C(36) C(37) H(32) 108.5 no
C(36) C(37) H(33) 108.5 no
C(38) C(37) H(32) 108.5 no
C(38) C(37) H(33) 108.5 no
H(32) C(37) H(33) 107.5 no
C(31) C(38) H(34) 109.0 no
C(31) C(38) H(35) 109.0 no
C(37) C(38) H(34) 109.0 no
C(37) C(38) H(35) 109.0 no
H(34) C(38) H(35) 107.8 no
Cl(3) C(39) H(36) 109.5 no
Cl(3) C(39) H(37) 109.5 no
Cl(4) C(39) H(36) 109.5 no
Cl(4) C(39) H(37) 109.5 no
H(36) C(39) H(37) 108.1 no
Cl(1) C(40) H(38) 108.9 no
Cl(1) C(40) H(39) 108.9 no
Cl(2) C(40) H(38) 108.9 no
Cl(2) C(40) H(39) 108.9 no
H(38) C(40) H(39) 107.7 no

loop_
_geom_bond_atom_site_label_1
_geom_bond_atom_site_label_2
_geom_bond_distance
_geom_bond_publ_flag
Ir(1) P(1) 2.3224(14) yes
Ir(1) C(1) 2.004(4) yes
Ir(1) C(31) 2.191(6) yes
Ir(1) C(32) 2.210(5) yes
Ir(1) C(35) 2.209(5) yes
Ir(1) C(36) 2.197(5) yes
Cl(1) C(40) 1.730(10) yes
Cl(2) C(40) 1.714(11) yes
Cl(3) C(39) 1.751(7) yes
Cl(4) C(39) 1.753(8) yes
P(1) C(13) 1.828(5) yes
P(1) C(19) 1.816(5) yes
P(1) C(25) 1.826(5) yes
P(2) F(1) 1.491(13) yes
P(2) F(2) 1.501(10) yes
P(2) F(3) 1.471(14) yes
P(2) F(4) 1.483(9) yes
P(2) F(5) 1.444(7) yes
P(2) F(6) 1.492(8) yes
O(1) C(11) 1.203(6) yes
O(2) C(11) 1.331(7) yes
O(2) C(12) 1.452(7) yes
O(3) C(9) 1.211(6) yes
O(4) C(9) 1.329(7) yes
O(4) C(10) 1.437(7) yes
N(1) C(1) 1.356(7) yes
N(1) C(3) 1.380(6) yes
N(2) C(1) 1.342(7) yes
N(2) C(2) 1.458(7) yes
N(2) C(4) 1.390(6) yes
C(3) C(4) 1.398(7) yes
C(3) C(8) 1.371(7) yes
C(4) C(5) 1.368(7) yes
C(5) C(6) 1.394(7) yes
C(6) C(7) 1.404(8) yes
C(6) C(9) 1.479(7) yes
C(7) C(8) 1.392(7) yes
C(7) C(11) 1.497(7) yes
C(13) C(14) 1.385(7) yes
C(13) C(18) 1.377(9) yes
C(14) C(15) 1.398(9) yes
C(15) C(16) 1.369(12) yes
C(16) C(17) 1.389(10) yes
C(17) C(18) 1.371(10) yes
C(19) C(20) 1.401(8) yes
C(19) C(24) 1.394(7) yes
C(20) C(21) 1.369(9) yes
C(21) C(22) 1.373(10) yes
C(22) C(23) 1.358(11) yes
C(23) C(24) 1.385(9) yes
C(25) C(26) 1.387(8) yes
C(25) C(30) 1.373(9) yes
C(26) C(27) 1.399(9) yes
C(27) C(28) 1.354(11) yes
C(28) C(29) 1.375(12) yes
C(29) C(30) 1.386(8) yes
C(31) C(32) 1.377(9) yes
C(31) C(38) 1.507(9) yes
C(32) C(33) 1.500(9) yes
C(33) C(34) 1.531(10) yes
C(34) C(35) 1.501(9) yes
C(35) C(36) 1.397(9) yes
C(36) C(37) 1.503(11) yes
C(37) C(38) 1.508(9) yes
N(1) H(1) 0.83(5) no
C(2) H(19) 0.970 no
C(2) H(20) 0.970 no
C(2) H(21) 0.970 no
C(5) H(2) 0.940 no
C(8) H(3) 0.940 no
C(10) H(22) 0.970 no
C(10) H(23) 0.970 no
C(10) H(24) 0.970 no
C(12) H(25) 0.970 no
C(12) H(26) 0.970 no
C(12) H(27) 0.970 no
C(14) H(4) 0.940 no
C(15) H(5) 0.940 no
C(16) H(6) 0.940 no
C(17) H(7) 0.940 no
C(18) H(8) 0.940 no
C(20) H(9) 0.940 no
C(21) H(10) 0.940 no
C(22) H(11) 0.940 no
C(23) H(12) 0.940 no
C(24) H(13) 0.940 no
C(26) H(14) 0.940 no
C(27) H(15) 0.940 no
C(28) H(16) 0.940 no
C(29) H(17) 0.940 no
C(30) H(18) 0.940 no
C(31) H(40) 0.990 no
C(32) H(41) 0.990 no
C(33) H(28) 0.980 no
C(33) H(29) 0.980 no
C(34) H(30) 0.980 no
C(34) H(31) 0.980 no
C(35) H(42) 0.990 no
C(36) H(43) 0.990 no
C(37) H(32) 0.980 no
C(37) H(33) 0.980 no
C(38) H(34) 0.980 no
C(38) H(35) 0.980 no
C(39) H(36) 0.980 no
C(39) H(37) 0.980 no
C(40) H(38) 0.980 no
C(40) H(39) 0.980 no

loop_
_geom_contact_atom_site_label_1
_geom_contact_atom_site_label_2
_geom_contact_distance
_geom_contact_site_symmetry_2
Cl(1) C(28) 3.545(7) 2_666
Cl(2) Cl(3) 3.599(4) 1_556
Cl(3) Cl(2) 3.599(4) 1_554
Cl(3) O(4) 3.143(4) .
Cl(4) F(1) 3.600(11) 1_545
Cl(4) O(1) 3.557(4) 1_545
F(1) Cl(4) 3.600(11) 1_565
F(1) N(1) 3.022(11) .
F(1) C(3) 3.502(12) .
F(1) C(8) 3.400(13) .
F(1) C(40) 3.370(15) 2_666
F(2) N(1) 3.409(14) .
F(2) C(10) 3.543(13) 2_765
F(4) C(20) 3.303(10) 1_565
F(4) C(21) 3.384(11) 1_565
F(5) C(2) 3.433(8) 1_565
F(6) N(1) 3.120(11) .
F(6) C(30) 3.585(15) .
F(6) C(31) 3.525(10) .
O(1) Cl(4) 3.557(4) 1_565
O(1) C(17) 3.324(9) 2_665
O(1) C(39) 3.274(8) 1_565
O(1) C(39) 3.356(8) 2_665
O(3) N(2) 3.139(5) 2_765
O(3) C(2) 3.302(7) 2_765
O(3) C(4) 3.218(6) 2_765
O(3) C(5) 3.453(6) 2_765
O(3) C(16) 3.417(8) 2_665
O(3) C(17) 3.274(8) 2_665
O(4) Cl(3) 3.143(4) .
O(4) C(3) 3.546(6) 2_765
O(4) C(4) 3.581(6) 2_765
O(4) C(15) 3.455(7) 2_665
O(4) C(16) 3.256(7) 2_665
N(1) F(1) 3.022(11) .
N(1) F(2) 3.409(14) .
N(1) F(6) 3.120(11) .
N(1) C(10) 3.557(7) 2_765
N(2) O(3) 3.139(5) 2_765
C(2) F(5) 3.433(8) 1_545
C(2) O(3) 3.302(7) 2_765
C(3) F(1) 3.502(12) .
C(3) O(4) 3.546(6) 2_765
C(3) C(10) 3.510(8) 2_765
C(4) O(3) 3.218(6) 2_765
C(4) O(4) 3.581(6) 2_765
C(4) C(9) 3.306(6) 2_765
C(5) O(3) 3.453(6) 2_765
C(5) C(6) 3.357(6) 2_765
C(5) C(9) 3.279(7) 2_765
C(6) C(5) 3.357(6) 2_765
C(6) C(6) 3.566(7) 2_765
C(8) F(1) 3.400(13) .
C(9) C(4) 3.306(6) 2_765
C(9) C(5) 3.279(7) 2_765
C(9) C(16) 3.152(8) 2_665
C(9) C(17) 3.512(8) 2_665
C(10) F(2) 3.543(13) 2_765
C(10) N(1) 3.557(7) 2_765
C(10) C(3) 3.510(8) 2_765
C(10) C(15) 3.504(8) 2_665
C(10) C(16) 3.579(9) 2_665
C(15) O(4) 3.455(7) 2_665
C(15) C(10) 3.504(8) 2_665
C(16) O(3) 3.417(8) 2_665
C(16) O(4) 3.256(7) 2_665
C(16) C(9) 3.152(8) 2_665
C(16) C(10) 3.579(9) 2_665
C(17) O(1) 3.324(9) 2_665
C(17) O(3) 3.274(8) 2_665
C(17) C(9) 3.512(8) 2_665
C(20) F(4) 3.303(10) 1_545
C(21) F(4) 3.384(11) 1_545
C(21) C(22) 3.496(11) 2_656
C(22) C(21) 3.496(11) 2_656
C(28) Cl(1) 3.545(7) 2_666
C(28) C(36) 3.511(8) 2_666
C(28) C(40) 3.567(11) 2_666
C(29) C(36) 3.537(8) 2_666
C(30) F(6) 3.585(15) .
C(31) F(6) 3.525(10) .
C(36) C(28) 3.511(8) 2_666
C(36) C(29) 3.537(8) 2_666
C(39) O(1) 3.274(8) 1_545
C(39) O(1) 3.356(8) 2_665
C(40) F(1) 3.370(15) 2_666
C(40) C(28) 3.567(11) 2_666
Cl(1) H(7) 3.135 2_656
Cl(1) H(8) 3.082 2_656
Cl(1) H(16) 3.270 2_666
Cl(1) H(28) 3.306 2_756
Cl(1) H(29) 3.226 2_756
Cl(2) H(4) 2.956 2_666
Cl(2) H(36) 3.153 1_556
Cl(3) H(2) 2.877 .
Cl(3) H(5) 3.065 2_665
Cl(3) H(6) 3.217 .
Cl(3) H(20) 3.276 .
Cl(3) H(23) 3.504 .
Cl(3) H(27) 3.154 1_545
Cl(4) H(3) 2.962 1_545
Cl(4) H(7) 3.396 .
Cl(4) H(20) 3.112 .
Cl(4) H(26) 3.258 2_765
Cl(4) H(39) 2.900 2_656
P(2) H(1) 3.16(5) .
F(1) H(1) 2.29(5) .
F(1) H(3) 2.731 .
F(1) H(38) 2.982 2_666
F(1) H(39) 3.035 2_666
F(2) H(1) 2.86(5) .
F(2) H(3) 3.468 .
F(2) H(15) 3.007 1_655
F(2) H(23) 2.704 2_765
F(2) H(25) 3.496 2_775
F(2) H(40) 3.339 .
F(3) H(12) 3.198 2_666
F(3) H(15) 2.865 1_655
F(3) H(29) 3.095 1_565
F(3) H(30) 3.116 1_565
F(4) H(9) 2.654 1_565
F(4) H(10) 2.826 1_565
F(4) H(11) 3.286 2_666
F(4) H(12) 3.239 2_666
F(4) H(17) 3.308 .
F(4) H(38) 3.175 2_666
F(5) H(9) 3.364 1_565
F(5) H(19) 3.120 1_565
F(5) H(21) 2.937 1_565
F(5) H(25) 2.935 2_775
F(5) H(29) 2.928 1_565
F(6) H(1) 2.37(5) .
F(6) H(12) 3.309 2_666
F(6) H(18) 3.005 .
F(6) H(33) 3.351 .
F(6) H(34) 3.409 .
F(6) H(40) 2.990 .
O(1) H(6) 3.236 2_665
O(1) H(7) 2.539 2_665
O(1) H(36) 2.429 1_565
O(1) H(37) 2.415 2_665
O(2) H(2) 3.306 2_765
O(2) H(19) 3.033 2_765
O(2) H(20) 3.340 2_765
O(2) H(26) 3.116 2_775
O(3) H(2) 3.458 2_765
O(3) H(6) 3.354 2_665
O(3) H(7) 3.080 2_665
O(3) H(19) 2.674 2_765
O(3) H(41) 2.808 2_765
O(4) H(5) 3.503 2_665
O(4) H(6) 3.185 2_665
N(1) H(23) 3.375 2_765
N(1) H(24) 2.953 2_765
N(2) H(24) 3.281 2_765
C(1) H(24) 3.094 2_765
C(2) H(25) 3.174 2_765
C(3) H(23) 3.343 2_765
C(3) H(24) 3.145 2_765
C(4) H(24) 3.355 2_765
C(6) H(2) 3.303 2_765
C(6) H(6) 3.014 2_665
C(7) H(2) 3.433 2_765
C(7) H(6) 3.443 2_665
C(8) H(23) 3.515 2_765
C(9) H(2) 3.431 2_765
C(9) H(6) 2.904 2_665
C(9) H(7) 3.509 2_665
C(10) H(14) 3.345 2_665
C(10) H(40) 3.106 2_765
C(10) H(41) 3.297 2_765
C(11) H(7) 3.388 2_665
C(11) H(36) 3.232 1_565
C(11) H(37) 3.364 2_665
C(12) H(19) 3.069 2_765
C(12) H(26) 3.418 2_775
C(12) H(36) 3.466 1_565
C(13) H(22) 3.238 2_665
C(14) H(22) 2.860 2_665
C(15) H(22) 2.747 2_665
C(16) H(22) 3.008 2_665
C(16) H(37) 3.256 .
C(17) H(22) 3.323 2_665
C(17) H(37) 3.270 .
C(17) H(39) 3.329 2_656
C(18) H(22) 3.413 2_665
C(18) H(39) 3.391 2_656
C(21) H(10) 3.523 2_656
C(21) H(11) 3.264 2_656
C(21) H(16) 3.561 1_545
C(21) H(17) 3.232 1_545
C(22) H(10) 3.183 2_656
C(22) H(28) 3.400 1_455
C(23) H(17) 3.270 2_666
C(23) H(28) 3.320 1_455
C(23) H(31) 3.558 1_455
C(23) H(33) 3.244 2_666
C(23) H(35) 3.211 1_455
C(24) H(17) 3.480 2_666
C(24) H(33) 3.067 2_666
C(24) H(35) 3.299 1_455
C(26) H(22) 3.373 2_665
C(26) H(32) 3.363 2_666
C(26) H(34) 3.517 1_455
C(27) H(32) 2.904 2_666
C(27) H(34) 3.332 1_455
C(27) H(38) 3.487 2_666
C(28) H(10) 3.391 1_565
C(28) H(32) 3.074 2_666
C(28) H(38) 2.935 2_666
C(28) H(43) 3.227 2_666
C(29) H(10) 3.045 1_565
C(29) H(38) 2.874 2_666
C(29) H(43) 2.896 2_666
C(30) H(38) 3.422 2_666
C(30) H(43) 3.322 2_666
C(31) H(14) 3.501 1_655
C(31) H(24) 3.122 2_765
C(32) H(24) 3.118 2_765
C(35) H(11) 3.542 2_656
C(35) H(16) 3.531 2_666
C(36) H(16) 3.572 2_666
C(37) H(13) 3.038 2_666
C(37) H(34) 3.249 2_766
C(38) H(32) 3.265 2_766
C(38) H(34) 3.443 2_766
C(39) H(6) 3.356 .
C(39) H(7) 3.465 .
C(39) H(27) 3.133 1_545
C(39) H(36) 3.193 2_655
C(39) H(37) 3.445 2_655
C(40) H(7) 3.385 2_656
C(40) H(8) 3.417 2_656
H(1) P(2) 3.16(5) .
H(1) F(1) 2.29(5) .
H(1) F(2) 2.86(5) .
H(1) F(6) 2.37(5) .
H(1) H(23) 3.471 2_765
H(1) H(24) 3.310 2_765
H(2) Cl(3) 2.877 .
H(2) O(2) 3.306 2_765
H(2) O(3) 3.458 2_765
H(2) C(6) 3.303 2_765
H(2) C(7) 3.433 2_765
H(2) C(9) 3.431 2_765
H(3) Cl(4) 2.962 1_565
H(3) F(1) 2.731 .
H(3) F(2) 3.468 .
H(3) H(23) 3.549 2_765
H(3) H(26) 3.146 2_775
H(4) Cl(2) 2.956 2_666
H(4) H(22) 3.245 2_665
H(5) Cl(3) 3.065 2_665
H(5) O(4) 3.503 2_665
H(5) H(6) 2.997 2_665
H(5) H(22) 3.094 2_665
H(6) Cl(3) 3.217 .
H(6) O(1) 3.236 2_665
H(6) O(3) 3.354 2_665
H(6) O(4) 3.185 2_665
H(6) C(6) 3.014 2_665
H(6) C(7) 3.443 2_665
H(6) C(9) 2.904 2_665
H(6) C(39) 3.356 .
H(6) H(5) 2.997 2_665
H(6) H(22) 3.495 2_665
H(6) H(37) 2.760 .
H(7) Cl(1) 3.135 2_656
H(7) Cl(4) 3.396 .
H(7) O(1) 2.539 2_665
H(7) O(3) 3.080 2_665
H(7) C(9) 3.509 2_665
H(7) C(11) 3.388 2_665
H(7) C(39) 3.465 .
H(7) C(40) 3.385 2_656
H(7) H(37) 2.811 .
H(7) H(39) 2.795 2_656
H(8) Cl(1) 3.082 2_656
H(8) C(40) 3.417 2_656
H(8) H(39) 2.901 2_656
H(9) F(4) 2.654 1_545
H(9) F(5) 3.364 1_545
H(9) H(39) 3.559 2_656
H(10) F(4) 2.826 1_545
H(10) C(21) 3.523 2_656
H(10) C(22) 3.183 2_656
H(10) C(28) 3.391 1_545
H(10) C(29) 3.045 1_545
H(10) H(11) 3.076 2_656
H(10) H(16) 3.031 1_545
H(10) H(17) 2.327 1_545
H(10) H(38) 3.124 2_656
H(11) F(4) 3.286 2_666
H(11) C(21) 3.264 2_656
H(11) C(35) 3.542 2_656
H(11) H(10) 3.076 2_656
H(11) H(16) 3.310 1_545
H(11) H(17) 3.595 1_545
H(11) H(30) 2.889 2_656
H(11) H(42) 2.804 2_656
H(12) F(3) 3.198 2_666
H(12) F(4) 3.239 2_666
H(12) F(6) 3.309 2_666
H(12) H(17) 3.408 2_666
H(12) H(28) 3.558 1_455
H(12) H(31) 3.190 1_455
H(12) H(33) 2.752 2_666
H(12) H(35) 2.893 1_455
H(13) C(37) 3.038 2_666
H(13) H(32) 2.813 2_666
H(13) H(33) 2.402 2_666
H(13) H(34) 3.473 1_455
H(13) H(35) 3.046 1_455
H(13) H(43) 3.517 2_666
H(14) C(10) 3.345 2_665
H(14) C(31) 3.501 1_455
H(14) H(22) 2.668 2_665
H(14) H(23) 3.525 2_665
H(14) H(24) 3.367 2_665
H(14) H(34) 3.277 1_455
H(14) H(40) 3.012 1_455
H(15) F(2) 3.007 1_455
H(15) F(3) 2.865 1_455
H(15) H(32) 3.044 2_666
H(15) H(34) 2.924 1_455
H(15) H(40) 3.313 1_455
H(16) Cl(1) 3.270 2_666
H(16) C(21) 3.561 1_565
H(16) C(35) 3.531 2_666
H(16) C(36) 3.572 2_666
H(16) H(10) 3.031 1_565
H(16) H(11) 3.310 1_565
H(16) H(31) 3.359 2_666
H(16) H(32) 3.302 2_666
H(16) H(38) 3.137 2_666
H(16) H(42) 3.410 2_666
H(16) H(43) 3.461 2_666
H(17) F(4) 3.308 .
H(17) C(21) 3.232 1_565
H(17) C(23) 3.270 2_666
H(17) C(24) 3.480 2_666
H(17) H(10) 2.327 1_565
H(17) H(11) 3.595 1_565
H(17) H(12) 3.408 2_666
H(17) H(38) 3.025 2_666
H(17) H(42) 3.348 2_666
H(17) H(43) 2.948 2_666
H(18) F(6) 3.005 .
H(19) F(5) 3.120 1_545
H(19) O(2) 3.033 2_765
H(19) O(3) 2.674 2_765
H(19) C(12) 3.069 2_765
H(19) H(25) 2.387 2_765
H(19) H(26) 3.479 2_765
H(20) Cl(3) 3.276 .
H(20) Cl(4) 3.112 .
H(20) O(2) 3.340 2_765
H(20) H(25) 3.220 2_765
H(21) F(5) 2.937 1_545
H(21) H(25) 3.544 2_765
H(22) C(13) 3.238 2_665
H(22) C(14) 2.860 2_665
H(22) C(15) 2.747 2_665
H(22) C(16) 3.008 2_665
H(22) C(17) 3.323 2_665
H(22) C(18) 3.413 2_665
H(22) C(26) 3.373 2_665
H(22) H(4) 3.245 2_665
H(22) H(5) 3.094 2_665
H(22) H(6) 3.495 2_665
H(22) H(14) 2.668 2_665
H(22) H(40) 3.302 2_765
H(22) H(41) 3.473 2_765
H(23) Cl(3) 3.504 .
H(23) F(2) 2.704 2_765
H(23) N(1) 3.375 2_765
H(23) C(3) 3.343 2_765
H(23) C(8) 3.515 2_765
H(23) H(1) 3.471 2_765
H(23) H(3) 3.549 2_765
H(23) H(14) 3.525 2_665
H(23) H(40) 3.186 2_765
H(24) N(1) 2.953 2_765
H(24) N(2) 3.281 2_765
H(24) C(1) 3.094 2_765
H(24) C(3) 3.145 2_765
H(24) C(4) 3.355 2_765
H(24) C(31) 3.122 2_765
H(24) C(32) 3.118 2_765
H(24) H(1) 3.310 2_765
H(24) H(14) 3.367 2_665
H(24) H(40) 2.398 2_765
H(24) H(41) 2.395 2_765
H(25) F(2) 3.496 2_775
H(25) F(5) 2.935 2_775
H(25) C(2) 3.174 2_765
H(25) H(19) 2.387 2_765
H(25) H(20) 3.220 2_765
H(25) H(21) 3.544 2_765
H(26) Cl(4) 3.258 2_765
H(26) O(2) 3.116 2_775
H(26) C(12) 3.418 2_775
H(26) H(3) 3.146 2_775
H(26) H(19) 3.479 2_765
H(26) H(26) 2.971 2_775
H(27) Cl(3) 3.154 1_565
H(27) C(39) 3.133 1_565
H(27) H(36) 2.584 1_565
H(28) Cl(1) 3.306 2_756
H(28) C(22) 3.400 1_655
H(28) C(23) 3.320 1_655
H(28) H(12) 3.558 1_655
H(29) Cl(1) 3.226 2_756
H(29) F(3) 3.095 1_545
H(29) F(5) 2.928 1_545
H(30) F(3) 3.116 1_545
H(30) H(11) 2.889 2_656
H(31) C(23) 3.558 1_655
H(31) H(12) 3.190 1_655
H(31) H(16) 3.359 2_666
H(32) C(26) 3.363 2_666
H(32) C(27) 2.904 2_666
H(32) C(28) 3.074 2_666
H(32) C(38) 3.265 2_766
H(32) H(13) 2.813 2_666
H(32) H(15) 3.044 2_666
H(32) H(16) 3.302 2_666
H(32) H(34) 2.514 2_766
H(32) H(35) 3.189 2_766
H(33) F(6) 3.351 .
H(33) C(23) 3.244 2_666
H(33) C(24) 3.067 2_666
H(33) H(12) 2.752 2_666
H(33) H(13) 2.402 2_666
H(33) H(34) 3.430 2_766
H(33) H(35) 3.377 2_766
H(34) F(6) 3.409 .
H(34) C(26) 3.517 1_655
H(34) C(27) 3.332 1_655
H(34) C(37) 3.249 2_766
H(34) C(38) 3.443 2_766
H(34) H(13) 3.473 1_655
H(34) H(14) 3.277 1_655
H(34) H(15) 2.924 1_655
H(34) H(32) 2.514 2_766
H(34) H(33) 3.430 2_766
H(34) H(34) 3.228 2_766
H(34) H(35) 3.239 2_766
H(35) C(23) 3.211 1_655
H(35) C(24) 3.299 1_655
H(35) H(12) 2.893 1_655
H(35) H(13) 3.046 1_655
H(35) H(32) 3.189 2_766
H(35) H(33) 3.377 2_766
H(35) H(34) 3.239 2_766
H(36) Cl(2) 3.153 1_554
H(36) O(1) 2.429 1_545
H(36) C(11) 3.232 1_545
H(36) C(12) 3.466 1_545
H(36) C(39) 3.193 2_655
H(36) H(27) 2.584 1_545
H(36) H(36) 2.919 2_655
H(36) H(37) 2.772 2_655
H(37) O(1) 2.415 2_665
H(37) C(11) 3.364 2_665
H(37) C(16) 3.256 .
H(37) C(17) 3.270 .
H(37) C(39) 3.445 2_655
H(37) H(6) 2.760 .
H(37) H(7) 2.811 .
H(37) H(36) 2.772 2_655
H(37) H(37) 3.446 2_655
H(38) F(1) 2.982 2_666
H(38) F(4) 3.175 2_666
H(38) C(27) 3.487 2_666
H(38) C(28) 2.935 2_666
H(38) C(29) 2.874 2_666
H(38) C(30) 3.422 2_666
H(38) H(10) 3.124 2_656
H(38) H(16) 3.137 2_666
H(38) H(17) 3.025 2_666
H(39) Cl(4) 2.900 2_656
H(39) F(1) 3.035 2_666
H(39) C(17) 3.329 2_656
H(39) C(18) 3.391 2_656
H(39) H(7) 2.795 2_656
H(39) H(8) 2.901 2_656
H(39) H(9) 3.559 2_656
H(40) F(2) 3.339 .
H(40) F(6) 2.990 .
H(40) C(10) 3.106 2_765
H(40) H(14) 3.012 1_655
H(40) H(15) 3.313 1_655
H(40) H(22) 3.302 2_765
H(40) H(23) 3.186 2_765
H(40) H(24) 2.398 2_765
H(41) O(3) 2.808 2_765
H(41) C(10) 3.297 2_765
H(41) H(22) 3.473 2_765
H(41) H(24) 2.395 2_765
H(42) H(11) 2.804 2_656
H(42) H(16) 3.410 2_666
H(42) H(17) 3.348 2_666
H(43) C(28) 3.227 2_666
H(43) C(29) 2.896 2_666
H(43) C(30) 3.322 2_666
H(43) H(13) 3.517 2_666
H(43) H(16) 3.461 2_666
H(43) H(17) 2.948 2_666

loop_
_geom_torsion_atom_site_label_1
_geom_torsion_atom_site_label_2
_geom_torsion_atom_site_label_3
_geom_torsion_atom_site_label_4
_geom_torsion
P(1) Ir(1) C(1) N(1) 94.7(4)
P(1) Ir(1) C(1) N(2) -87.8(4)
C(1) Ir(1) P(1) C(13) 29.6(2)
C(1) Ir(1) P(1) C(19) 151.7(2)
C(1) Ir(1) P(1) C(25) -87.4(2)
P(1) Ir(1) C(31) C(32) -179.6(3)
P(1) Ir(1) C(31) C(38) 59.3(7)
C(31) Ir(1) P(1) C(13) 123.9(4)
C(31) Ir(1) P(1) C(19) -114.1(4)
C(31) Ir(1) P(1) C(25) 6.9(5)
P(1) Ir(1) C(32) C(31) 179.5(4)
P(1) Ir(1) C(32) C(33) -57.5(8)
C(32) Ir(1) P(1) C(13) -55.3(6)
C(32) Ir(1) P(1) C(19) 66.8(6)
C(32) Ir(1) P(1) C(25) -172.3(5)
P(1) Ir(1) C(35) C(34) 156.2(4)
P(1) Ir(1) C(35) C(36) -82.6(3)
C(35) Ir(1) P(1) C(13) -133.7(2)
C(35) Ir(1) P(1) C(19) -11.6(2)
C(35) Ir(1) P(1) C(25) 109.3(2)
P(1) Ir(1) C(36) C(35) 100.3(3)
P(1) Ir(1) C(36) C(37) -138.1(4)
C(36) Ir(1) P(1) C(13) -170.3(2)
C(36) Ir(1) P(1) C(19) -48.3(2)
C(36) Ir(1) P(1) C(25) 72.6(2)
C(1) Ir(1) C(31) C(32) -85.4(3)
C(1) Ir(1) C(31) C(38) 153.5(4)
C(31) Ir(1) C(1) N(1) -65.8(4)
C(31) Ir(1) C(1) N(2) 111.7(4)
C(1) Ir(1) C(32) C(31) 94.3(3)
C(1) Ir(1) C(32) C(33) -142.8(5)
C(32) Ir(1) C(1) N(1) -102.2(4)
C(32) Ir(1) C(1) N(2) 75.3(4)
C(1) Ir(1) C(35) C(34) 41.6(10)
C(1) Ir(1) C(35) C(36) 162.7(6)
C(35) Ir(1) C(1) N(1) -149.7(6)
C(35) Ir(1) C(1) N(2) 27.8(10)
C(1) Ir(1) C(36) C(35) -164.2(5)
C(1) Ir(1) C(36) C(37) -42.5(8)
C(36) Ir(1) C(1) N(1) -1.0(9)
C(36) Ir(1) C(1) N(2) 176.5(5)
C(31) Ir(1) C(32) C(33) 123.0(6)
C(32) Ir(1) C(31) C(38) -121.1(6)
C(31) Ir(1) C(35) C(34) -42.8(5)
C(31) Ir(1) C(35) C(36) 78.3(4)
C(35) Ir(1) C(31) C(32) 76.3(3)
C(35) Ir(1) C(31) C(38) -44.8(4)
C(31) Ir(1) C(36) C(35) -97.7(4)
C(31) Ir(1) C(36) C(37) 24.0(4)
C(36) Ir(1) C(31) C(32) 112.9(3)
C(36) Ir(1) C(31) C(38) -8.2(4)
C(32) Ir(1) C(35) C(34) -6.9(5)
C(32) Ir(1) C(35) C(36) 114.3(4)
C(35) Ir(1) C(32) C(31) -99.4(3)
C(35) Ir(1) C(32) C(33) 23.6(5)
C(32) Ir(1) C(36) C(35) -64.3(4)
C(32) Ir(1) C(36) C(37) 57.4(4)
C(36) Ir(1) C(32) C(31) -66.0(3)
C(36) Ir(1) C(32) C(33) 57.0(5)
C(35) Ir(1) C(36) C(37) 121.7(5)
C(36) Ir(1) C(35) C(34) -121.2(7)
Ir(1) P(1) C(13) C(14) -68.1(4)
Ir(1) P(1) C(13) C(18) 107.1(4)
Ir(1) P(1) C(19) C(20) -56.7(5)
Ir(1) P(1) C(19) C(24) 121.3(4)
Ir(1) P(1) C(25) C(26) 163.7(3)
Ir(1) P(1) C(25) C(30) -16.5(5)
C(13) P(1) C(19) C(20) 70.8(5)
C(13) P(1) C(19) C(24) -111.3(5)
C(19) P(1) C(13) C(14) 163.8(4)
C(19) P(1) C(13) C(18) -21.0(5)
C(13) P(1) C(25) C(26) 39.6(5)
C(13) P(1) C(25) C(30) -140.7(4)
C(25) P(1) C(13) C(14) 54.8(4)
C(25) P(1) C(13) C(18) -130.0(4)
C(19) P(1) C(25) C(26) -69.2(5)
C(19) P(1) C(25) C(30) 110.6(4)
C(25) P(1) C(19) C(20) 178.1(5)
C(25) P(1) C(19) C(24) -4.0(5)
C(12) O(2) C(11) O(1) -3.1(8)
C(12) O(2) C(11) C(7) -178.8(5)
C(10) O(4) C(9) O(3) -4.7(7)
C(10) O(4) C(9) C(6) 177.1(4)
C(1) N(1) C(3) C(4) -0.5(5)
C(1) N(1) C(3) C(8) 178.8(5)
C(3) N(1) C(1) Ir(1) 179.5(3)
C(3) N(1) C(1) N(2) 1.6(5)
C(2) N(2) C(1) Ir(1) 2.6(7)
C(2) N(2) C(1) N(1) -179.4(4)
C(1) N(2) C(4) C(3) 1.8(5)
C(1) N(2) C(4) C(5) 179.5(5)
C(4) N(2) C(1) Ir(1) -180.0(3)
C(4) N(2) C(1) N(1) -2.1(5)
C(2) N(2) C(4) C(3) 179.2(4)
C(2) N(2) C(4) C(5) -3.1(8)
N(1) C(3) C(4) N(2) -0.7(5)
N(1) C(3) C(4) C(5) -178.8(4)
N(1) C(3) C(8) C(7) -179.8(4)
C(4) C(3) C(8) C(7) -0.6(7)
C(8) C(3) C(4) N(2) 179.9(3)
C(8) C(3) C(4) C(5) 1.8(8)
N(2) C(4) C(5) C(6) 179.9(3)
C(3) C(4) C(5) C(6) -2.7(7)
C(4) C(5) C(6) C(7) 2.4(7)
C(4) C(5) C(6) C(9) 178.7(4)
C(5) C(6) C(7) C(8) -1.3(7)
C(5) C(6) C(7) C(11) -176.2(4)
C(5) C(6) C(9) O(3) -165.2(5)
C(5) C(6) C(9) O(4) 13.1(6)
C(7) C(6) C(9) O(3) 11.1(7)
C(7) C(6) C(9) O(4) -170.6(4)
C(9) C(6) C(7) C(8) -177.6(4)
C(9) C(6) C(7) C(11) 7.5(7)
C(6) C(7) C(8) C(3) 0.4(6)
C(6) C(7) C(11) O(1) 81.7(7)
C(6) C(7) C(11) O(2) -102.6(6)
C(8) C(7) C(11) O(1) -93.4(7)
C(8) C(7) C(11) O(2) 82.3(5)
C(11) C(7) C(8) C(3) 175.5(4)
P(1) C(13) C(14) C(15) 172.1(4)
P(1) C(13) C(18) C(17) -172.4(4)
C(14) C(13) C(18) C(17) 2.7(8)
C(18) C(13) C(14) C(15) -3.4(7)
C(13) C(14) C(15) C(16) 1.4(8)
C(14) C(15) C(16) C(17) 1.4(9)
C(15) C(16) C(17) C(18) -2.1(9)
C(16) C(17) C(18) C(13) 0.1(8)
P(1) C(19) C(20) C(21) -179.4(5)
P(1) C(19) C(24) C(23) -178.6(5)
C(20) C(19) C(24) C(23) -0.6(9)
C(24) C(19) C(20) C(21) 2.6(9)
C(19) C(20) C(21) C(22) -2.7(11)
C(20) C(21) C(22) C(23) 0.9(13)
C(21) C(22) C(23) C(24) 1.0(12)
C(22) C(23) C(24) C(19) -1.1(11)
P(1) C(25) C(26) C(27) 178.0(4)
P(1) C(25) C(30) C(29) -178.2(4)
C(26) C(25) C(30) C(29) 1.6(8)
C(30) C(25) C(26) C(27) -1.8(8)
C(25) C(26) C(27) C(28) 0.5(9)
C(26) C(27) C(28) C(29) 1.0(10)
C(27) C(28) C(29) C(30) -1.2(10)
C(28) C(29) C(30) C(25) -0.0(8)
Ir(1) C(31) C(32) C(33) -100.7(6)
Ir(1) C(31) C(38) C(37) -9.9(7)
C(32) C(31) C(38) C(37) -93.5(7)
C(38) C(31) C(32) Ir(1) 105.5(5)
C(38) C(31) C(32) C(33) 4.7(9)
Ir(1) C(32) C(33) C(34) -37.0(7)
C(31) C(32) C(33) C(34) 43.4(9)
C(32) C(33) C(34) C(35) 32.3(9)
C(33) C(34) C(35) Ir(1) -11.0(8)
C(33) C(34) C(35) C(36) -93.4(8)
Ir(1) C(35) C(36) C(37) -99.0(5)
C(34) C(35) C(36) Ir(1) 105.2(5)
C(34) C(35) C(36) C(37) 6.2(9)
Ir(1) C(36) C(37) C(38) -37.9(6)
C(35) C(36) C(37) C(38) 41.8(8)
C(36) C(37) C(38) C(31) 32.6(8)
